data_4083024
loop_
_publ_author_name
'Rit, Arnab'
'Spaniol, Thomas P.'
'Maron, Laurent'
'Okuda, Jun'

_publ_section_title
;
 Mixed Alkyl Hydrido Complexes of Zinc: Synthesis, Structure, and
 Reactivity
;
_journal_issue 8
_journal_name_full Organometallics
_journal_page_first 2039
_journal_paper_doi 10.1021/om500190c
_journal_volume 33
_journal_year 2014
_chemical_formula_moiety 'C46 H56 N4 O4 Zn2, C4 H10 O1'
_chemical_formula_sum 'C50 H66 N4 O5 Zn2'
_chemical_formula_weight 933.81
_chemical_name_systematic
;
 ?
;
_space_group_IT_number 14
_symmetry_cell_setting monoclinic
_symmetry_space_group_name_Hall '-P 2ybc'
_symmetry_space_group_name_H-M 'P 1 21/c 1'
_atom_sites_solution_hydrogens geom
_atom_sites_solution_primary direct
_atom_sites_solution_secondary difmap
_audit_creation_method SHELXL-97
_cell_angle_alpha 90.00
_cell_angle_beta 110.408(10)
_cell_angle_gamma 90.00
_cell_formula_units_Z 4
_cell_length_a 15.503(3)
_cell_length_b 13.903(3)
_cell_length_c 24.598(4)
_cell_measurement_reflns_used 4765
_cell_measurement_temperature 100(2)
_cell_measurement_theta_max 22.63
_cell_measurement_theta_min 2.30
_cell_volume 4969.0(17)
_computing_cell_refinement 'Bruker SAINT'
_computing_data_collection 'Bruker APEX'
_computing_data_reduction 'Bruker SAINT'
_computing_molecular_graphics 'ORTEP-III (Farrugia, 1999)'
_computing_structure_refinement 'SHELXL-97 (Sheldrick, 1997)'
_computing_structure_solution 'SIR-92 (Altomare 1992)'
_diffrn_ambient_temperature 100(2)
_diffrn_measured_fraction_theta_full 0.997
_diffrn_measured_fraction_theta_max 0.997
_diffrn_measurement_device_type 'Bruker APEX-I CCD'
_diffrn_measurement_method '\w scans'
_diffrn_radiation_monochromator 'multilayer optics'
_diffrn_radiation_source microsource
_diffrn_radiation_type MoK\a
_diffrn_radiation_wavelength 0.71073
_diffrn_reflns_av_R_equivalents 0.1036
_diffrn_reflns_av_sigmaI/netI 0.0901
_diffrn_reflns_limit_h_max 19
_diffrn_reflns_limit_h_min -19
_diffrn_reflns_limit_k_max 17
_diffrn_reflns_limit_k_min -17
_diffrn_reflns_limit_l_max 30
_diffrn_reflns_limit_l_min -30
_diffrn_reflns_number 57445
_diffrn_reflns_theta_full 26.45
_diffrn_reflns_theta_max 26.45
_diffrn_reflns_theta_min 1.40
_exptl_absorpt_coefficient_mu 1.012
_exptl_absorpt_correction_T_max 0.8388
_exptl_absorpt_correction_T_min 0.7787
_exptl_absorpt_correction_type multi-scan
_exptl_absorpt_process_details 'Mulabs Platon'
_exptl_crystal_colour colourless
_exptl_crystal_density_diffrn 1.248
_exptl_crystal_density_method 'not measured'
_exptl_crystal_description block
_exptl_crystal_F_000 1976
_exptl_crystal_size_max 0.26
_exptl_crystal_size_mid 0.18
_exptl_crystal_size_min 0.18
_refine_diff_density_max 0.935
_refine_diff_density_min -0.589
_refine_diff_density_rms 0.073
_refine_ls_extinction_method none
_refine_ls_goodness_of_fit_ref 0.907
_refine_ls_hydrogen_treatment mixed
_refine_ls_matrix_type full
_refine_ls_number_parameters 557
_refine_ls_number_reflns 10224
_refine_ls_number_restraints 9
_refine_ls_restrained_S_all 0.911
_refine_ls_R_factor_all 0.0810
_refine_ls_R_factor_gt 0.0464
_refine_ls_shift/su_max 0.001
_refine_ls_shift/su_mean 0.000
_refine_ls_structure_factor_coef Fsqd
_refine_ls_weighting_details 'calc w=1/[\s^2^(Fo^2^)+(0.0460P)^2^+0.0000P] where P=(Fo^2^+2Fc^2^)/3'
_refine_ls_weighting_scheme calc
_refine_ls_wR_factor_gt 0.1071
_refine_ls_wR_factor_ref 0.1185
_reflns_number_gt 6300
_reflns_number_total 10224
_reflns_threshold_expression >2sigma(I)
_cod_data_source_file om500190c_si_002.cif
_cod_data_source_block 5a
_cod_depositor_comments 'Adding full bibliography for 4083022--4083025.cif.'
_cod_original_sg_symbol_Hall '-P 2 ybc'
_cod_database_code 4083024

loop_
_symmetry_equiv_pos_as_xyz
'x, y, z'
'-x, y+1/2, -z+1/2'
'-x, -y, -z'
'x, -y-1/2, z-1/2'

loop_
_atom_site_label
_atom_site_type_symbol
_atom_site_fract_x
_atom_site_fract_y
_atom_site_fract_z
_atom_site_U_iso_or_equiv
_atom_site_adp_type
_atom_site_occupancy
_atom_site_symmetry_multiplicity
_atom_site_calc_flag
_atom_site_refinement_flags
_atom_site_disorder_assembly
_atom_site_disorder_group
Zn1 Zn 0.11597(3) 0.58064(3) 0.709288(17) 0.02339(11) Uani 1 1 d . . .
Zn2 Zn 0.36264(3) 0.57755(3) 0.797095(17) 0.02653(12) Uani 1 1 d . . .
O1 O 0.25303(14) 0.56772(15) 0.71888(10) 0.0241(5) Uani 1 1 d . . .
O2 O 0.35923(16) 0.52027(17) 0.68224(11) 0.0346(6) Uani 1 1 d . . .
O3 O 0.13181(16) 0.64027(15) 0.78736(10) 0.0279(6) Uani 1 1 d . . .
O4 O 0.28260(17) 0.64772(18) 0.83964(10) 0.0368(6) Uani 1 1 d . . .
N1 N 0.05561(18) 0.37037(18) 0.68270(11) 0.0221(6) Uani 1 1 d . . .
N2 N 0.02142(18) 0.41727(18) 0.75492(12) 0.0230(6) Uani 1 1 d . . .
N3 N 0.42723(19) 0.77773(19) 0.76361(14) 0.0323(7) Uani 1 1 d . . .
N4 N 0.51090(19) 0.72543(19) 0.84666(14) 0.0320(7) Uani 1 1 d . . .
C1 C 0.2804(3) 0.5409(2) 0.67675(17) 0.0275(8) Uani 1 1 d . . .
C2 C 0.2002(3) 0.6582(2) 0.83151(16) 0.0295(8) Uani 1 1 d . . .
C3 C 0.0446(2) 0.6610(2) 0.63971(16) 0.0356(9) Uani 1 1 d . . .
H3A H -0.0215 0.6509 0.6306 0.053 Uiso 1 1 calc R . .
H3B H 0.0615 0.6420 0.6064 0.053 Uiso 1 1 calc R . .
H3C H 0.0593 0.7291 0.6484 0.053 Uiso 1 1 calc R . .
C4 C 0.4043(2) 0.4526(2) 0.83616(16) 0.0329(9) Uani 1 1 d . . .
H4A H 0.4331 0.4146 0.8136 0.049 Uiso 1 1 calc R . .
H4B H 0.3514 0.4175 0.8392 0.049 Uiso 1 1 calc R . .
H4C H 0.4491 0.4639 0.8751 0.049 Uiso 1 1 calc R . .
C5 C 0.0652(2) 0.4468(2) 0.71896(14) 0.0227(8) Uani 1 1 d . . .
C6 C 0.0073(2) 0.2959(2) 0.69634(15) 0.0281(8) Uani 1 1 d . . .
H6 H -0.0074 0.2356 0.6771 0.034 Uiso 1 1 calc R . .
C7 C -0.0144(2) 0.3248(2) 0.74139(15) 0.0273(8) Uani 1 1 d . . .
H7 H -0.0477 0.2895 0.7606 0.033 Uiso 1 1 calc R . .
C8 C 0.0938(2) 0.3620(2) 0.63729(14) 0.0230(8) Uani 1 1 d . . .
C9 C 0.0382(2) 0.3833(2) 0.58056(15) 0.0286(8) Uani 1 1 d . . .
C10 C 0.0745(3) 0.3660(2) 0.53739(16) 0.0341(9) Uani 1 1 d . . .
H10 H 0.0386 0.3818 0.4985 0.041 Uiso 1 1 calc R . .
C11 C 0.1605(3) 0.3269(3) 0.54869(16) 0.0351(9) Uani 1 1 d . . .
C12 C 0.2137(2) 0.3070(2) 0.60613(15) 0.0307(9) Uani 1 1 d . . .
H12 H 0.2734 0.2804 0.6144 0.037 Uiso 1 1 calc R . .
C13 C 0.1825(2) 0.3247(2) 0.65175(14) 0.0234(8) Uani 1 1 d . . .
C14 C -0.0581(2) 0.4214(3) 0.56706(17) 0.0416(10) Uani 1 1 d . . .
H14A H -0.0953 0.3735 0.5781 0.062 Uiso 1 1 calc R . .
H14B H -0.0856 0.4346 0.5254 0.062 Uiso 1 1 calc R . .
H14C H -0.0559 0.4809 0.5889 0.062 Uiso 1 1 calc R . .
C15 C 0.1963(3) 0.3017(3) 0.50097(17) 0.0578(13) Uani 1 1 d . . .
H15A H 0.1446 0.2853 0.4657 0.087 Uiso 1 1 calc R . .
H15B H 0.2380 0.2465 0.5129 0.087 Uiso 1 1 calc R . .
H15C H 0.2296 0.3568 0.4932 0.087 Uiso 1 1 calc R . .
C16 C 0.2418(2) 0.3059(2) 0.71368(14) 0.0297(8) Uani 1 1 d . . .
H16A H 0.2988 0.2742 0.7148 0.045 Uiso 1 1 calc R . .
H16B H 0.2086 0.2642 0.7319 0.045 Uiso 1 1 calc R . .
H16C H 0.2565 0.3670 0.7348 0.045 Uiso 1 1 calc R . .
C17 C 0.0067(2) 0.4708(2) 0.80120(15) 0.0244(8) Uani 1 1 d . . .
C18 C -0.0672(2) 0.5355(2) 0.78693(15) 0.0259(8) Uani 1 1 d . . .
C19 C -0.0877(2) 0.5751(2) 0.83239(15) 0.0289(8) Uani 1 1 d . . .
H19 H -0.1380 0.6185 0.8241 0.035 Uiso 1 1 calc R . .
C20 C -0.0370(3) 0.5535(2) 0.89019(16) 0.0300(9) Uani 1 1 d . . .
C21 C 0.0374(2) 0.4926(2) 0.90181(15) 0.0296(8) Uani 1 1 d . . .
H21 H 0.0742 0.4799 0.9410 0.036 Uiso 1 1 calc R . .
C22 C 0.0600(2) 0.4491(2) 0.85760(15) 0.0266(8) Uani 1 1 d . . .
C23 C -0.1204(2) 0.5625(3) 0.72524(15) 0.0354(9) Uani 1 1 d . . .
H23A H -0.1792 0.5915 0.7230 0.053 Uiso 1 1 calc R . .
H23B H -0.1321 0.5048 0.7008 0.053 Uiso 1 1 calc R . .
H23C H -0.0848 0.6088 0.7116 0.053 Uiso 1 1 calc R . .
C24 C -0.0660(3) 0.5965(3) 0.93768(16) 0.0421(10) Uani 1 1 d . . .
H24A H -0.0224 0.5769 0.9756 0.063 Uiso 1 1 calc R . .
H24B H -0.1278 0.5736 0.9335 0.063 Uiso 1 1 calc R . .
H24C H -0.0666 0.6668 0.9347 0.063 Uiso 1 1 calc R . .
C25 C 0.1402(2) 0.3794(3) 0.87082(16) 0.0346(9) Uani 1 1 d . . .
H25A H 0.1170 0.3151 0.8567 0.052 Uiso 1 1 calc R . .
H25B H 0.1731 0.3769 0.9128 0.052 Uiso 1 1 calc R . .
H25C H 0.1823 0.4011 0.8515 0.052 Uiso 1 1 calc R . .
C26 C 0.4391(2) 0.6999(2) 0.79884(16) 0.0300(9) Uani 1 1 d . . .
C27 C 0.4898(2) 0.8498(3) 0.78922(19) 0.0418(11) Uani 1 1 d . . .
H27 H 0.4945 0.9106 0.7728 0.050 Uiso 1 1 calc R . .
C28 C 0.5415(3) 0.8179(3) 0.84081(19) 0.0395(10) Uani 1 1 d . . .
H28 H 0.5903 0.8515 0.8687 0.047 Uiso 1 1 calc R . .
C29 C 0.3591(3) 0.7862(3) 0.70682(19) 0.0384(10) Uani 1 1 d . . .
C30 C 0.2750(3) 0.8299(3) 0.7016(2) 0.0476(12) Uani 1 1 d . . .
C31 C 0.2111(3) 0.8396(3) 0.6471(2) 0.0656(16) Uani 1 1 d . . .
H31 H 0.1542 0.8703 0.6425 0.079 Uiso 1 1 calc R . .
C32 C 0.2268(4) 0.8060(3) 0.5985(2) 0.0685(17) Uani 1 1 d . . .
C33 C 0.3113(4) 0.7644(3) 0.6050(2) 0.0627(14) Uani 1 1 d . . .
H33 H 0.3228 0.7428 0.5715 0.075 Uiso 1 1 calc R . .
C34 C 0.3799(3) 0.7536(3) 0.6594(2) 0.0474(11) Uani 1 1 d . . .
C35 C 0.2576(3) 0.8657(3) 0.7543(2) 0.0608(14) Uani 1 1 d . . .
H35A H 0.1924 0.8823 0.7439 0.091 Uiso 1 1 calc R . .
H35B H 0.2954 0.9228 0.7694 0.091 Uiso 1 1 calc R . .
H35C H 0.2736 0.8153 0.7840 0.091 Uiso 1 1 calc R . .
C36 C 0.1540(4) 0.8144(4) 0.5381(2) 0.110(2) Uani 1 1 d . . .
H36A H 0.0974 0.7825 0.5376 0.165 Uiso 1 1 calc R . .
H36B H 0.1766 0.7837 0.5098 0.165 Uiso 1 1 calc R . .
H36C H 0.1414 0.8825 0.5282 0.165 Uiso 1 1 calc R . .
C37 C 0.4714(3) 0.7085(3) 0.66648(19) 0.0536(12) Uani 1 1 d . . .
H37A H 0.5209 0.7475 0.6931 0.080 Uiso 1 1 calc R . .
H37B H 0.4792 0.7052 0.6287 0.080 Uiso 1 1 calc R . .
H37C H 0.4738 0.6435 0.6823 0.080 Uiso 1 1 calc R . .
C38 C 0.5546(2) 0.6611(3) 0.89436(17) 0.0338(9) Uani 1 1 d . . .
C39 C 0.5382(3) 0.6710(3) 0.94635(18) 0.0399(10) Uani 1 1 d . . .
C40 C 0.5790(3) 0.6062(3) 0.98995(18) 0.0457(11) Uani 1 1 d . . .
H40 H 0.5681 0.6120 1.0255 0.055 Uiso 1 1 calc R . .
C41 C 0.6354(3) 0.5327(3) 0.98406(18) 0.0418(10) Uani 1 1 d . . .
C42 C 0.6507(2) 0.5262(3) 0.93154(17) 0.0362(9) Uani 1 1 d . . .
H42 H 0.6898 0.4767 0.9269 0.043 Uiso 1 1 calc R . .
C43 C 0.6113(2) 0.5887(2) 0.88623(16) 0.0307(8) Uani 1 1 d . . .
C44 C 0.4752(3) 0.7501(3) 0.95393(19) 0.0557(12) Uani 1 1 d . . .
H44A H 0.4680 0.7430 0.9918 0.084 Uiso 1 1 calc R . .
H44B H 0.4148 0.7450 0.9231 0.084 Uiso 1 1 calc R . .
H44C H 0.5022 0.8130 0.9518 0.084 Uiso 1 1 calc R . .
C45 C 0.6766(3) 0.4592(3) 1.03141(18) 0.0577(13) Uani 1 1 d . . .
H45A H 0.6578 0.4739 1.0646 0.087 Uiso 1 1 calc R . .
H45B H 0.7438 0.4613 1.0436 0.087 Uiso 1 1 calc R . .
H45C H 0.6547 0.3949 1.0167 0.087 Uiso 1 1 calc R . .
C46 C 0.6268(2) 0.5757(3) 0.82927(17) 0.0395(10) Uani 1 1 d . . .
H46A H 0.5697 0.5535 0.7996 0.059 Uiso 1 1 calc R . .
H46B H 0.6754 0.5280 0.8341 0.059 Uiso 1 1 calc R . .
H46C H 0.6453 0.6373 0.8172 0.059 Uiso 1 1 calc R . .
H1 H 0.230(2) 0.542(2) 0.6407(13) 0.020(9) Uiso 1 1 d . . .
H2 H 0.185(2) 0.691(2) 0.8638(14) 0.035(10) Uiso 1 1 d . . .
C47 C 0.3228(4) 0.1966(4) 0.8880(2) 0.0911(18) Uiso 1 1 d D . .
H47A H 0.2559 0.1953 0.8681 0.137 Uiso 1 1 calc R A 1
H47B H 0.3520 0.2261 0.8626 0.137 Uiso 1 1 calc R A 1
H47C H 0.3375 0.2343 0.9238 0.137 Uiso 1 1 calc R A 1
C48A C 0.3574(11) 0.0972(9) 0.9024(7) 0.1143(15) Uiso 0.676(5) 1 d PD B 1
H48A H 0.3207 0.0526 0.8716 0.137 Uiso 0.676(5) 1 calc PR B 1
H48B H 0.4223 0.0935 0.9047 0.137 Uiso 0.676(5) 1 calc PR B 1
O5A O 0.3506(5) 0.0690(5) 0.9576(3) 0.1143(15) Uiso 0.676(5) 1 d PD B 1
C49A C 0.3612(8) -0.0248(8) 0.9745(5) 0.1143(15) Uiso 0.676(5) 1 d PD B 1
H49A H 0.4211 -0.0494 0.9743 0.137 Uiso 0.676(5) 1 calc PR B 1
H49B H 0.3116 -0.0643 0.9473 0.137 Uiso 0.676(5) 1 calc PR B 1
C50A C 0.3572(7) -0.0310(7) 1.0368(4) 0.1143(15) Uiso 0.676(5) 1 d PD B 1
H50A H 0.4190 -0.0216 1.0654 0.172 Uiso 0.676(5) 1 calc PR B 1
H50B H 0.3340 -0.0944 1.0425 0.172 Uiso 0.676(5) 1 calc PR B 1
H50C H 0.3159 0.0190 1.0417 0.172 Uiso 0.676(5) 1 calc PR B 1
C48B C 0.3706(19) 0.1007(14) 0.8929(16) 0.1143(15) Uiso 0.324(5) 1 d PD B 2
H48C H 0.3695 0.0761 0.8548 0.137 Uiso 0.324(5) 1 calc PR B 2
H48D H 0.4347 0.1021 0.9207 0.137 Uiso 0.324(5) 1 calc PR B 2
O5B O 0.3098(10) 0.0485(9) 0.9148(7) 0.1143(15) Uiso 0.324(5) 1 d PD B 2
C49B C 0.3386(15) -0.0479(13) 0.9274(9) 0.1143(15) Uiso 0.324(5) 1 d PD B 2
H49C H 0.4054 -0.0549 0.9355 0.137 Uiso 0.324(5) 1 calc PR B 2
H49D H 0.3045 -0.0915 0.8953 0.137 Uiso 0.324(5) 1 calc PR B 2
C50B C 0.3130(15) -0.0684(15) 0.9852(9) 0.1143(15) Uiso 0.324(5) 1 d PD B 2
H50D H 0.2906 -0.0089 0.9971 0.172 Uiso 0.324(5) 1 calc PR B 2
H50E H 0.3680 -0.0907 1.0165 0.172 Uiso 0.324(5) 1 calc PR B 2
H50F H 0.2650 -0.1178 0.9766 0.172 Uiso 0.324(5) 1 calc PR B 2

loop_
_atom_site_aniso_label
_atom_site_aniso_U_11
_atom_site_aniso_U_22
_atom_site_aniso_U_33
_atom_site_aniso_U_23
_atom_site_aniso_U_13
_atom_site_aniso_U_12
Zn1 0.0258(2) 0.0161(2) 0.0300(2) 0.00032(18) 0.01190(18) -0.00160(17)
Zn2 0.0253(2) 0.0181(2) 0.0339(2) 0.00061(19) 0.00748(19) -0.00061(17)
O1 0.0266(13) 0.0202(12) 0.0280(13) 0.0001(10) 0.0126(11) -0.0010(10)
O2 0.0348(15) 0.0263(14) 0.0506(17) 0.0006(12) 0.0249(13) 0.0026(12)
O3 0.0311(14) 0.0198(13) 0.0343(14) -0.0046(11) 0.0133(12) -0.0008(11)
O4 0.0308(15) 0.0447(17) 0.0328(15) -0.0055(13) 0.0084(12) 0.0069(12)
N1 0.0240(15) 0.0169(14) 0.0262(16) -0.0005(12) 0.0097(13) -0.0009(12)
N2 0.0275(15) 0.0156(14) 0.0300(16) 0.0010(13) 0.0153(13) 0.0007(12)
N3 0.0236(16) 0.0164(15) 0.055(2) 0.0059(15) 0.0113(16) 0.0008(13)
N4 0.0245(16) 0.0157(15) 0.051(2) -0.0062(14) 0.0070(15) -0.0010(13)
C1 0.033(2) 0.0167(18) 0.033(2) 0.0020(16) 0.0123(19) -0.0025(16)
C2 0.039(2) 0.0208(19) 0.031(2) -0.0013(16) 0.0153(19) 0.0020(17)
C3 0.026(2) 0.026(2) 0.053(3) 0.0141(18) 0.0123(19) 0.0034(16)
C4 0.030(2) 0.025(2) 0.039(2) -0.0002(17) 0.0067(18) -0.0026(16)
C5 0.0238(18) 0.0180(17) 0.0255(19) -0.0010(14) 0.0078(15) 0.0013(14)
C6 0.030(2) 0.0164(18) 0.043(2) -0.0011(16) 0.0190(18) -0.0052(15)
C7 0.031(2) 0.0141(17) 0.043(2) 0.0009(16) 0.0205(18) -0.0032(15)
C8 0.0311(19) 0.0155(17) 0.0252(19) -0.0027(14) 0.0133(16) -0.0041(15)
C9 0.035(2) 0.0192(18) 0.029(2) -0.0014(16) 0.0074(17) -0.0065(16)
C10 0.048(2) 0.026(2) 0.024(2) 0.0015(16) 0.0073(19) -0.0096(18)
C11 0.053(3) 0.031(2) 0.028(2) -0.0048(17) 0.022(2) -0.0130(19)
C12 0.033(2) 0.027(2) 0.039(2) -0.0077(17) 0.0209(18) -0.0067(16)
C13 0.0276(19) 0.0166(17) 0.0268(19) -0.0028(15) 0.0104(16) -0.0067(14)
C14 0.041(2) 0.036(2) 0.040(2) 0.0040(19) 0.0048(19) 0.0048(19)
C15 0.081(3) 0.061(3) 0.043(3) -0.010(2) 0.037(3) -0.011(3)
C16 0.031(2) 0.0254(19) 0.031(2) -0.0042(17) 0.0090(17) -0.0001(16)
C17 0.033(2) 0.0165(17) 0.031(2) -0.0007(15) 0.0195(17) -0.0037(15)
C18 0.032(2) 0.0165(17) 0.035(2) 0.0023(16) 0.0179(17) -0.0014(15)
C19 0.034(2) 0.0191(18) 0.040(2) 0.0044(17) 0.0207(18) 0.0035(16)
C20 0.043(2) 0.0161(18) 0.038(2) -0.0001(16) 0.0233(19) -0.0035(16)
C21 0.036(2) 0.026(2) 0.028(2) 0.0014(16) 0.0126(18) -0.0030(16)
C22 0.0281(19) 0.0217(19) 0.033(2) 0.0017(16) 0.0148(17) -0.0046(15)
C23 0.039(2) 0.034(2) 0.037(2) 0.0069(18) 0.0173(19) 0.0092(17)
C24 0.067(3) 0.034(2) 0.036(2) 0.0026(18) 0.031(2) 0.006(2)
C25 0.036(2) 0.032(2) 0.035(2) 0.0032(18) 0.0109(18) 0.0063(17)
C26 0.0232(19) 0.0201(19) 0.046(2) 0.0007(17) 0.0105(18) 0.0041(15)
C27 0.025(2) 0.0178(19) 0.080(3) -0.002(2) 0.015(2) -0.0033(16)
C28 0.027(2) 0.0181(19) 0.069(3) -0.006(2) 0.012(2) -0.0025(16)
C29 0.033(2) 0.021(2) 0.058(3) 0.0121(19) 0.012(2) -0.0031(17)
C30 0.031(2) 0.019(2) 0.083(3) 0.022(2) 0.008(2) -0.0029(17)
C31 0.040(3) 0.031(3) 0.101(4) 0.030(3) -0.007(3) -0.009(2)
C32 0.062(3) 0.033(3) 0.076(4) 0.032(3) -0.020(3) -0.021(2)
C33 0.088(4) 0.031(3) 0.057(3) 0.012(2) 0.011(3) -0.018(3)
C34 0.051(3) 0.023(2) 0.063(3) 0.012(2) 0.014(2) -0.010(2)
C35 0.042(3) 0.039(3) 0.111(4) 0.020(3) 0.039(3) 0.011(2)
C36 0.108(5) 0.074(4) 0.091(4) 0.040(3) -0.037(4) -0.036(4)
C37 0.068(3) 0.036(3) 0.066(3) 0.002(2) 0.035(3) -0.005(2)
C38 0.028(2) 0.023(2) 0.045(2) -0.0057(18) 0.0056(18) -0.0042(16)
C39 0.035(2) 0.031(2) 0.047(3) -0.014(2) 0.007(2) -0.0064(18)
C40 0.046(3) 0.047(3) 0.039(3) -0.013(2) 0.008(2) -0.013(2)
C41 0.037(2) 0.038(2) 0.040(3) -0.004(2) 0.001(2) -0.0080(19)
C42 0.026(2) 0.026(2) 0.050(3) -0.0035(19) 0.0044(19) -0.0011(16)
C43 0.0230(18) 0.0240(19) 0.040(2) -0.0064(17) 0.0038(17) -0.0029(16)
C44 0.062(3) 0.043(3) 0.068(3) -0.016(2) 0.030(3) 0.002(2)
C45 0.056(3) 0.056(3) 0.048(3) 0.006(2) 0.002(2) -0.006(2)
C46 0.036(2) 0.026(2) 0.056(3) -0.0009(19) 0.015(2) 0.0046(18)

loop_
_atom_type_symbol
_atom_type_description
_atom_type_scat_dispersion_real
_atom_type_scat_dispersion_imag
_atom_type_scat_source
C C 0.0033 0.0016 'International Tables Vol C Tables 4.2.6.8 and 6.1.1.4'
H H 0.0000 0.0000 'International Tables Vol C Tables 4.2.6.8 and 6.1.1.4'
N N 0.0061 0.0033 'International Tables Vol C Tables 4.2.6.8 and 6.1.1.4'
O O 0.0106 0.0060 'International Tables Vol C Tables 4.2.6.8 and 6.1.1.4'
Zn Zn 0.2839 1.4301 'International Tables Vol C Tables 4.2.6.8 and 6.1.1.4'

loop_
_geom_angle_atom_site_label_1
_geom_angle_atom_site_label_2
_geom_angle_atom_site_label_3
_geom_angle
C3 Zn1 O3 115.24(13)
C3 Zn1 O1 112.50(12)
O3 Zn1 O1 98.49(9)
C3 Zn1 C5 118.54(14)
O3 Zn1 C5 100.64(11)
O1 Zn1 C5 109.07(11)
C4 Zn2 C26 128.62(14)
C4 Zn2 O1 114.46(12)
C26 Zn2 O1 110.56(12)
C4 Zn2 O4 108.19(13)
C26 Zn2 O4 92.37(12)
O1 Zn2 O4 93.26(9)
C1 O1 Zn1 122.8(2)
C1 O1 Zn2 111.5(2)
Zn1 O1 Zn2 125.22(11)
C2 O3 Zn1 133.7(2)
C2 O4 Zn2 136.7(2)
C5 N1 C6 111.7(3)
C5 N1 C8 126.2(3)
C6 N1 C8 122.0(3)
C5 N2 C7 111.9(3)
C5 N2 C17 127.8(3)
C7 N2 C17 120.3(3)
C26 N3 C27 111.6(3)
C26 N3 C29 125.3(3)
C27 N3 C29 123.1(3)
C26 N4 C28 110.9(3)
C26 N4 C38 123.7(3)
C28 N4 C38 125.1(3)
O2 C1 O1 124.9(4)
O2 C1 H1 125.0(18)
O1 C1 H1 110.0(18)
O4 C2 O3 129.4(4)
O4 C2 H2 115.8(19)
O3 C2 H2 114.5(19)
Zn1 C3 H3A 109.5
Zn1 C3 H3B 109.5
H3A C3 H3B 109.5
Zn1 C3 H3C 109.5
H3A C3 H3C 109.5
H3B C3 H3C 109.5
Zn2 C4 H4A 109.5
Zn2 C4 H4B 109.5
H4A C4 H4B 109.5
Zn2 C4 H4C 109.5
H4A C4 H4C 109.5
H4B C4 H4C 109.5
N2 C5 N1 103.0(3)
N2 C5 Zn1 130.3(2)
N1 C5 Zn1 125.9(2)
C7 C6 N1 106.9(3)
C7 C6 H6 126.5
N1 C6 H6 126.5
C6 C7 N2 106.4(3)
C6 C7 H7 126.8
N2 C7 H7 126.8
C9 C8 C13 123.1(3)
C9 C8 N1 118.8(3)
C13 C8 N1 117.9(3)
C10 C9 C8 117.1(3)
C10 C9 C14 121.9(3)
C8 C9 C14 121.0(3)
C11 C10 C9 122.5(3)
C11 C10 H10 118.7
C9 C10 H10 118.7
C10 C11 C12 118.3(3)
C10 C11 C15 122.0(4)
C12 C11 C15 119.7(4)
C13 C12 C11 122.2(3)
C13 C12 H12 118.9
C11 C12 H12 118.9
C12 C13 C8 116.7(3)
C12 C13 C16 121.7(3)
C8 C13 C16 121.5(3)
C9 C14 H14A 109.5
C9 C14 H14B 109.5
H14A C14 H14B 109.5
C9 C14 H14C 109.5
H14A C14 H14C 109.5
H14B C14 H14C 109.5
C11 C15 H15A 109.5
C11 C15 H15B 109.5
H15A C15 H15B 109.5
C11 C15 H15C 109.5
H15A C15 H15C 109.5
H15B C15 H15C 109.5
C13 C16 H16A 109.5
C13 C16 H16B 109.5
H16A C16 H16B 109.5
C13 C16 H16C 109.5
H16A C16 H16C 109.5
H16B C16 H16C 109.5
C22 C17 C18 122.9(3)
C22 C17 N2 118.5(3)
C18 C17 N2 118.3(3)
C19 C18 C17 116.9(3)
C19 C18 C23 121.2(3)
C17 C18 C23 121.9(3)
C18 C19 C20 122.1(3)
C18 C19 H19 118.9
C20 C19 H19 118.9
C21 C20 C19 118.5(3)
C21 C20 C24 122.3(3)
C19 C20 C24 119.2(3)
C20 C21 C22 121.7(3)
C20 C21 H21 119.2
C22 C21 H21 119.2
C17 C22 C21 117.8(3)
C17 C22 C25 120.9(3)
C21 C22 C25 121.3(3)
C18 C23 H23A 109.5
C18 C23 H23B 109.5
H23A C23 H23B 109.5
C18 C23 H23C 109.5
H23A C23 H23C 109.5
H23B C23 H23C 109.5
C20 C24 H24A 109.5
C20 C24 H24B 109.5
H24A C24 H24B 109.5
C20 C24 H24C 109.5
H24A C24 H24C 109.5
H24B C24 H24C 109.5
C22 C25 H25A 109.5
C22 C25 H25B 109.5
H25A C25 H25B 109.5
C22 C25 H25C 109.5
H25A C25 H25C 109.5
H25B C25 H25C 109.5
N4 C26 N3 103.5(3)
N4 C26 Zn2 121.7(3)
N3 C26 Zn2 133.9(3)
C28 C27 N3 106.8(3)
C28 C27 H27 126.6
N3 C27 H27 126.6
C27 C28 N4 107.2(3)
C27 C28 H28 126.4
N4 C28 H28 126.4
C34 C29 C30 123.0(4)
C34 C29 N3 118.9(3)
C30 C29 N3 118.1(4)
C31 C30 C29 117.7(5)
C31 C30 C35 121.9(4)
C29 C30 C35 120.4(4)
C30 C31 C32 121.9(5)
C30 C31 H31 119.0
C32 C31 H31 119.0
C31 C32 C33 119.1(5)
C31 C32 C36 121.5(6)
C33 C32 C36 119.4(6)
C32 C33 C34 121.7(5)
C32 C33 H33 119.2
C34 C33 H33 119.2
C29 C34 C33 116.6(4)
C29 C34 C37 121.6(4)
C33 C34 C37 121.8(5)
C30 C35 H35A 109.5
C30 C35 H35B 109.5
H35A C35 H35B 109.5
C30 C35 H35C 109.5
H35A C35 H35C 109.5
H35B C35 H35C 109.5
C32 C36 H36A 109.5
C32 C36 H36B 109.5
H36A C36 H36B 109.5
C32 C36 H36C 109.5
H36A C36 H36C 109.5
H36B C36 H36C 109.5
C34 C37 H37A 109.5
C34 C37 H37B 109.5
H37A C37 H37B 109.5
C34 C37 H37C 109.5
H37A C37 H37C 109.5
H37B C37 H37C 109.5
C39 C38 C43 121.8(4)
C39 C38 N4 120.0(3)
C43 C38 N4 118.1(3)
C40 C39 C38 118.0(4)
C40 C39 C44 121.2(4)
C38 C39 C44 120.8(4)
C39 C40 C41 122.5(4)
C39 C40 H40 118.7
C41 C40 H40 118.7
C40 C41 C42 117.5(4)
C40 C41 C45 122.0(4)
C42 C41 C45 120.5(4)
C43 C42 C41 122.5(4)
C43 C42 H42 118.7
C41 C42 H42 118.7
C42 C43 C38 117.6(4)
C42 C43 C46 120.4(3)
C38 C43 C46 122.0(3)
C39 C44 H44A 109.5
C39 C44 H44B 109.5
H44A C44 H44B 109.5
C39 C44 H44C 109.5
H44A C44 H44C 109.5
H44B C44 H44C 109.5
C41 C45 H45A 109.5
C41 C45 H45B 109.5
H45A C45 H45B 109.5
C41 C45 H45C 109.5
H45A C45 H45C 109.5
H45B C45 H45C 109.5
C43 C46 H46A 109.5
C43 C46 H46B 109.5
H46A C46 H46B 109.5
C43 C46 H46C 109.5
H46A C46 H46C 109.5
H46B C46 H46C 109.5
C48A C47 H47A 109.5
C48B C47 H47A 115.3
C48A C47 H47B 109.5
H47A C47 H47B 109.5
C48A C47 H47C 109.5
C48B C47 H47C 116.6
H47A C47 H47C 109.5
H47B C47 H47C 109.5
O5A C48A C47 109.7(9)
O5A C48A H48A 109.7
C47 C48A H48A 109.7
O5A C48A H48B 109.7
C47 C48A H48B 109.7
H48A C48A H48B 108.2
C49A O5A C48A 120.2(8)
O5A C49A C50A 108.1(9)
O5A C49A H49A 110.1
C50A C49A H49A 110.1
O5A C49A H49B 110.1
C50A C49A H49B 110.1
H49A C49A H49B 108.4
C49A C50A H50A 109.5
C49A C50A H50B 109.5
H50A C50A H50B 109.5
C49A C50A H50C 109.5
H50A C50A H50C 109.5
H50B C50A H50C 109.5
O5B C48B C47 96.1(11)
O5B C48B H48C 112.5
C47 C48B H48C 112.5
O5B C48B H48D 112.5
C47 C48B H48D 112.5
H48C C48B H48D 110.0
C49B O5B C48B 111.3(14)
O5B C49B C50B 101.8(15)
O5B C49B H49C 111.4
C50B C49B H49C 111.4
O5B C49B H49D 111.4
C50B C49B H49D 111.4
H49C C49B H49D 109.3
C49B C50B H50D 109.5
C49B C50B H50E 109.5
H50D C50B H50E 109.5
C49B C50B H50F 109.5
H50D C50B H50F 109.5
H50E C50B H50F 109.5

loop_
_geom_bond_atom_site_label_1
_geom_bond_atom_site_label_2
_geom_bond_distance
Zn1 C3 2.020(3)
Zn1 O3 2.026(2)
Zn1 O1 2.062(2)
Zn1 C5 2.066(3)
Zn2 C4 1.981(3)
Zn2 C26 2.066(3)
Zn2 O1 2.080(2)
Zn2 O4 2.119(2)
O1 C1 1.303(4)
O2 C1 1.217(4)
O3 C2 1.251(4)
O4 C2 1.230(4)
N1 C5 1.362(4)
N1 C6 1.385(4)
N1 C8 1.440(4)
N2 C5 1.354(4)
N2 C7 1.394(4)
N2 C17 1.443(4)
N3 C26 1.358(4)
N3 C27 1.384(4)
N3 C29 1.433(5)
N4 C26 1.354(4)
N4 C28 1.394(4)
N4 C38 1.442(4)
C1 H1 0.96(3)
C2 H2 1.01(3)
C3 H3A 0.9800
C3 H3B 0.9800
C3 H3C 0.9800
C4 H4A 0.9800
C4 H4B 0.9800
C4 H4C 0.9800
C6 C7 1.328(4)
C6 H6 0.9500
C7 H7 0.9500
C8 C9 1.393(5)
C8 C13 1.395(4)
C9 C10 1.385(5)
C9 C14 1.507(5)
C10 C11 1.375(5)
C10 H10 0.9500
C11 C12 1.393(5)
C11 C15 1.505(5)
C12 C13 1.390(4)
C12 H12 0.9500
C13 C16 1.502(4)
C14 H14A 0.9800
C14 H14B 0.9800
C14 H14C 0.9800
C15 H15A 0.9800
C15 H15B 0.9800
C15 H15C 0.9800
C16 H16A 0.9800
C16 H16B 0.9800
C16 H16C 0.9800
C17 C22 1.378(5)
C17 C18 1.401(4)
C18 C19 1.380(4)
C18 C23 1.501(5)
C19 C20 1.396(5)
C19 H19 0.9500
C20 C21 1.378(5)
C20 C24 1.513(5)
C21 C22 1.392(5)
C21 H21 0.9500
C22 C25 1.520(4)
C23 H23A 0.9800
C23 H23B 0.9800
C23 H23C 0.9800
C24 H24A 0.9800
C24 H24B 0.9800
C24 H24C 0.9800
C25 H25A 0.9800
C25 H25B 0.9800
C25 H25C 0.9800
C27 C28 1.319(5)
C27 H27 0.9500
C28 H28 0.9500
C29 C34 1.390(6)
C29 C30 1.403(5)
C30 C31 1.368(6)
C30 C35 1.498(6)
C31 C32 1.380(7)
C31 H31 0.9500
C32 C33 1.390(7)
C32 C36 1.525(6)
C33 C34 1.397(6)
C33 H33 0.9500
C34 C37 1.505(6)
C35 H35A 0.9800
C35 H35B 0.9800
C35 H35C 0.9800
C36 H36A 0.9800
C36 H36B 0.9800
C36 H36C 0.9800
C37 H37A 0.9800
C37 H37B 0.9800
C37 H37C 0.9800
C38 C39 1.395(5)
C38 C43 1.396(5)
C39 C40 1.374(5)
C39 C44 1.524(5)
C40 C41 1.385(5)
C40 H40 0.9500
C41 C42 1.395(5)
C41 C45 1.513(5)
C42 C43 1.377(5)
C42 H42 0.9500
C43 C46 1.513(5)
C44 H44A 0.9800
C44 H44B 0.9800
C44 H44C 0.9800
C45 H45A 0.9800
C45 H45B 0.9800
C45 H45C 0.9800
C46 H46A 0.9800
C46 H46B 0.9800
C46 H46C 0.9800
C47 C48A 1.481(11)
C47 C48B 1.511(17)
C47 H47A 0.9800
C47 H47B 0.9800
C47 H47C 0.9800
C48A O5A 1.450(12)
C48A H48A 0.9900
C48A H48B 0.9900
O5A C49A 1.362(10)
C49A C50A 1.560(11)
C49A H49A 0.9900
C49A H49B 0.9900
C50A H50A 0.9800
C50A H50B 0.9800
C50A H50C 0.9800
C48B O5B 1.435(17)
C48B H48C 0.9900
C48B H48D 0.9900
O5B C49B 1.413(15)
C49B C50B 1.627(16)
C49B H49C 0.9900
C49B H49D 0.9900
C50B H50D 0.9800
C50B H50E 0.9800
C50B H50F 0.9800

loop_
_geom_torsion_atom_site_label_1
_geom_torsion_atom_site_label_2
_geom_torsion_atom_site_label_3
_geom_torsion_atom_site_label_4
_geom_torsion
C3 Zn1 O1 C1 -51.0(3)
O3 Zn1 O1 C1 -172.9(2)
C5 Zn1 O1 C1 82.7(3)
C3 Zn1 O1 Zn2 137.43(15)
O3 Zn1 O1 Zn2 15.53(14)
C5 Zn1 O1 Zn2 -88.90(15)
C4 Zn2 O1 C1 -79.2(2)
C26 Zn2 O1 C1 75.4(2)
O4 Zn2 O1 C1 169.1(2)
C4 Zn2 O1 Zn1 93.22(16)
C26 Zn2 O1 Zn1 -112.22(15)
O4 Zn2 O1 Zn1 -18.46(14)
C3 Zn1 O3 C2 -125.4(3)
O1 Zn1 O3 C2 -5.5(3)
C5 Zn1 O3 C2 105.8(3)
C4 Zn2 O4 C2 -98.9(4)
C26 Zn2 O4 C2 129.0(4)
O1 Zn2 O4 C2 18.2(4)
Zn1 O1 C1 O2 -169.9(3)
Zn2 O1 C1 O2 2.7(4)
Zn2 O4 C2 O3 -12.2(6)
Zn1 O3 C2 O4 3.5(6)
C7 N2 C5 N1 0.1(4)
C17 N2 C5 N1 -177.5(3)
C7 N2 C5 Zn1 170.5(2)
C17 N2 C5 Zn1 -7.1(5)
C6 N1 C5 N2 -0.2(4)
C8 N1 C5 N2 -176.9(3)
C6 N1 C5 Zn1 -171.2(2)
C8 N1 C5 Zn1 12.2(5)
C3 Zn1 C5 N2 -103.9(3)
O3 Zn1 C5 N2 22.6(3)
O1 Zn1 C5 N2 125.6(3)
C3 Zn1 C5 N1 64.5(3)
O3 Zn1 C5 N1 -168.9(3)
O1 Zn1 C5 N1 -66.0(3)
C5 N1 C6 C7 0.2(4)
C8 N1 C6 C7 177.1(3)
N1 C6 C7 N2 -0.2(4)
C5 N2 C7 C6 0.1(4)
C17 N2 C7 C6 177.9(3)
C5 N1 C8 C9 -97.7(4)
C6 N1 C8 C9 86.0(4)
C5 N1 C8 C13 87.9(4)
C6 N1 C8 C13 -88.5(4)
C13 C8 C9 C10 -0.1(5)
N1 C8 C9 C10 -174.3(3)
C13 C8 C9 C14 178.6(3)
N1 C8 C9 C14 4.4(5)
C8 C9 C10 C11 1.9(5)
C14 C9 C10 C11 -176.8(3)
C9 C10 C11 C12 -2.1(5)
C9 C10 C11 C15 175.3(3)
C10 C11 C12 C13 0.4(5)
C15 C11 C12 C13 -177.0(3)
C11 C12 C13 C8 1.2(5)
C11 C12 C13 C16 -178.0(3)
C9 C8 C13 C12 -1.4(5)
N1 C8 C13 C12 172.8(3)
C9 C8 C13 C16 177.8(3)
N1 C8 C13 C16 -8.0(4)
C5 N2 C17 C22 -104.2(4)
C7 N2 C17 C22 78.4(4)
C5 N2 C17 C18 82.1(4)
C7 N2 C17 C18 -95.3(4)
C22 C17 C18 C19 -2.5(5)
N2 C17 C18 C19 170.9(3)
C22 C17 C18 C23 176.1(3)
N2 C17 C18 C23 -10.5(5)
C17 C18 C19 C20 0.9(5)
C23 C18 C19 C20 -177.8(3)
C18 C19 C20 C21 1.8(5)
C18 C19 C20 C24 -177.5(3)
C19 C20 C21 C22 -3.1(5)
C24 C20 C21 C22 176.2(3)
C18 C17 C22 C21 1.3(5)
N2 C17 C22 C21 -172.1(3)
C18 C17 C22 C25 -179.2(3)
N2 C17 C22 C25 7.4(5)
C20 C21 C22 C17 1.6(5)
C20 C21 C22 C25 -177.9(3)
C28 N4 C26 N3 0.7(4)
C38 N4 C26 N3 -173.8(3)
C28 N4 C26 Zn2 -169.9(2)
C38 N4 C26 Zn2 15.7(5)
C27 N3 C26 N4 -0.4(4)
C29 N3 C26 N4 179.6(3)
C27 N3 C26 Zn2 168.5(3)
C29 N3 C26 Zn2 -11.5(6)
C4 Zn2 C26 N4 -34.2(4)
O1 Zn2 C26 N4 175.8(2)
O4 Zn2 C26 N4 81.5(3)
C4 Zn2 C26 N3 158.6(3)
O1 Zn2 C26 N3 8.6(4)
O4 Zn2 C26 N3 -85.8(4)
C26 N3 C27 C28 -0.1(4)
C29 N3 C27 C28 180.0(3)
N3 C27 C28 N4 0.5(4)
C26 N4 C28 C27 -0.7(4)
C38 N4 C28 C27 173.6(3)
C26 N3 C29 C34 -88.1(4)
C27 N3 C29 C34 91.8(4)
C26 N3 C29 C30 93.8(4)
C27 N3 C29 C30 -86.2(4)
C34 C29 C30 C31 0.6(6)
N3 C29 C30 C31 178.6(3)
C34 C29 C30 C35 -178.5(4)
N3 C29 C30 C35 -0.6(5)
C29 C30 C31 C32 1.4(6)
C35 C30 C31 C32 -179.5(4)
C30 C31 C32 C33 -2.5(7)
C30 C31 C32 C36 178.2(4)
C31 C32 C33 C34 1.7(6)
C36 C32 C33 C34 -179.0(4)
C30 C29 C34 C33 -1.4(6)
N3 C29 C34 C33 -179.3(3)
C30 C29 C34 C37 178.9(3)
N3 C29 C34 C37 0.9(5)
C32 C33 C34 C29 0.2(6)
C32 C33 C34 C37 179.9(4)
C26 N4 C38 C39 -105.1(4)
C28 N4 C38 C39 81.3(5)
C26 N4 C38 C43 73.6(4)
C28 N4 C38 C43 -100.0(4)
C43 C38 C39 C40 -0.7(5)
N4 C38 C39 C40 178.0(3)
C43 C38 C39 C44 -179.4(3)
N4 C38 C39 C44 -0.7(5)
C38 C39 C40 C41 0.3(6)
C44 C39 C40 C41 179.0(4)
C39 C40 C41 C42 0.4(6)
C39 C40 C41 C45 -177.3(4)
C40 C41 C42 C43 -0.7(6)
C45 C41 C42 C43 176.9(3)
C41 C42 C43 C38 0.4(5)
C41 C42 C43 C46 -177.3(3)
C39 C38 C43 C42 0.3(5)
N4 C38 C43 C42 -178.4(3)
C39 C38 C43 C46 178.0(3)
N4 C38 C43 C46 -0.7(5)
C48B C47 C48A O5A 157(10)
C47 C48A O5A C49A 167.2(9)
C48A O5A C49A C50A 176.1(10)
C48A C47 C48B O5B 19(7)
C47 C48B O5B C49B -177.1(18)
C48B O5B C49B C50B 144(2)
